data_4308081
loop_
_publ_author_name
'Maxim N. Sokolov'
'Artem L. Gushchin'
'Pavel A. Abramov'
'Alexander V. Virovets'
'Eugenia V. Peresypkina'
'Vladimir P. Fedin'

_publ_section_title
;
Synthesis and Structures of Mo3Se7Te2Br10, Mo3Se7TeI6, and
Mo6Te21I22 Containing TeX3- (X = Br, I) Ligands Coordinated to a Triangular
Cluster Core
;
_journal_name_full 'Inorganic Chemistry'
_journal_page_first 4677
_journal_page_last 4682
_journal_paper_doi 10.1021/ic0700553
_journal_volume 46
_journal_year 2007
_chemical_formula_structural '[Mo3 Se 7(Te Br3) Br2]2 (Te2 Br10)'
_chemical_formula_sum 'Br20 Mo6 Se14 Te4'
_chemical_formula_weight 3789.68
_chemical_name_systematic
;
 ?
;
_space_group_IT_number 2
_symmetry_cell_setting triclinic
_symmetry_space_group_name_Hall '-P 1'
_symmetry_space_group_name_H-M 'P -1'
_atom_sites_solution_hydrogens none
_atom_sites_solution_primary direct
_atom_sites_solution_secondary difmap
_audit_creation_method SHELXL-97
_cell_angle_alpha 85.461(2)
_cell_angle_beta 85.529(2)
_cell_angle_gamma 76.410(2)
_cell_formula_units_Z 1
_cell_length_a 10.1638(4)
_cell_length_b 11.0421(4)
_cell_length_c 12.5200(4)
_cell_measurement_reflns_used 3526
_cell_measurement_temperature 295(2)
_cell_measurement_theta_max 26.288
_cell_measurement_theta_min 2.5546
_cell_volume 1358.93(9)
_computing_cell_refinement 'Apex2 V.1.27 (Bruker, 2005)'
_computing_data_collection 'Apex2 V.1.27 (Bruker, 2005)'
_computing_data_reduction 'Apex2 V.1.27 (Bruker, 2005)'
_computing_molecular_graphics 'SHELXTL V6.22 (Bruker, 2000-2005)'
_computing_publication_material 'local programs'
_computing_structure_refinement 'SHELXL-97 (Sheldrick, 1997)'
_computing_structure_solution 'SHELXS-97 (Sheldrick, 1990)'
_diffrn_ambient_temperature 295(2)
_diffrn_detector_area_resol_mean 25
_diffrn_measured_fraction_theta_full 0.983
_diffrn_measured_fraction_theta_max 0.972
_diffrn_measurement_device_type 'Bruker X8Apex CCD detector'
_diffrn_measurement_method 'combined omega- and phi-scans'
_diffrn_radiation_monochromator graphite
_diffrn_radiation_source 'fine-focus sealed tube'
_diffrn_radiation_type MoK\a
_diffrn_radiation_wavelength 0.71073
_diffrn_reflns_av_R_equivalents 0.0347
_diffrn_reflns_av_sigmaI/netI 0.0612
_diffrn_reflns_limit_h_max 11
_diffrn_reflns_limit_h_min -12
_diffrn_reflns_limit_k_max 13
_diffrn_reflns_limit_k_min -13
_diffrn_reflns_limit_l_max 15
_diffrn_reflns_limit_l_min -15
_diffrn_reflns_number 11679
_diffrn_reflns_theta_full 25.00
_diffrn_reflns_theta_max 26.40
_diffrn_reflns_theta_min 1.63
_diffrn_standards_decay_% 0
_diffrn_standards_interval_count 0
_diffrn_standards_interval_time 0
_diffrn_standards_number 0
_exptl_absorpt_coefficient_mu 27.535
_exptl_absorpt_correction_T_max 1
_exptl_absorpt_correction_T_min 0.51641
_exptl_absorpt_correction_type empirical
_exptl_absorpt_process_details 'based on intensities (SADABS, Bruker, 2005)'
_exptl_crystal_colour 'metallic black'
_exptl_crystal_density_diffrn 4.631
_exptl_crystal_density_meas ?
_exptl_crystal_density_method 'not measured'
_exptl_crystal_description 'tetragonal prism'
_exptl_crystal_F_000 1636
_refine_diff_density_max 2.604
_refine_diff_density_min -2.362
_refine_diff_density_rms 0.305
_refine_ls_extinction_method none
_refine_ls_goodness_of_fit_ref 1.023
_refine_ls_hydrogen_treatment none
_refine_ls_matrix_type full
_refine_ls_number_parameters 199
_refine_ls_number_reflns 5420
_refine_ls_number_restraints 0
_refine_ls_restrained_S_all 1.023
_refine_ls_R_factor_all 0.0732
_refine_ls_R_factor_gt 0.0420
_refine_ls_shift/su_max 0.000
_refine_ls_shift/su_mean 0.000
_refine_ls_structure_factor_coef Fsqd
_refine_ls_weighting_details 'calc w=1/[\s^2^(Fo^2^)+(0.0628P)^2^+0.0000P] where P=(Fo^2^+2Fc^2^)/3'
_refine_ls_weighting_scheme calc
_refine_ls_wR_factor_gt 0.1022
_refine_ls_wR_factor_ref 0.1176
_reflns_number_gt 3859
_reflns_number_total 5420
_reflns_threshold_expression >2sigma(I)
_cod_data_source_file ic0700553-file001.cif
_cod_data_source_block d
_cod_depositor_comments
;
The following automatic conversions were performed:

'_exptl_crystal_density_meas' value 'none' was changed to '?' - the
value is perceived as not measured.

Automatic conversion script
Id: cif_fix_values 3008 2015-01-20 13:52:24Z robertas 
;
_cod_original_cell_volume 1358.94(8)
_cod_database_code 4308081

loop_
_symmetry_equiv_pos_as_xyz
'x, y, z'
'-x, -y, -z'

loop_
_atom_site_label
_atom_site_type_symbol
_atom_site_fract_x
_atom_site_fract_y
_atom_site_fract_z
_atom_site_U_iso_or_equiv
_atom_site_adp_type
_atom_site_occupancy
_atom_site_symmetry_multiplicity
_atom_site_calc_flag
_atom_site_refinement_flags
_atom_site_disorder_assembly
_atom_site_disorder_group
Mo1 Mo 0.39473(9) 0.99389(9) 0.86737(8) 0.0205(2) Uani 1 1 d . . .
Mo2 Mo 0.39442(10) 0.99254(9) 0.64684(8) 0.0225(2) Uani 1 1 d . . .
Mo3 Mo 0.19948(9) 0.90570(9) 0.77698(7) 0.0172(2) Uani 1 1 d . . .
Te1 Te 0.15293(8) 0.66397(8) 0.78880(6) 0.0288(2) Uani 1 1 d . . .
Te2 Te -0.13417(8) 1.45386(8) 0.63326(7) 0.0344(2) Uani 1 1 d . . .
Se1 Se 0.44211(11) 0.80102(11) 0.76815(9) 0.0232(3) Uani 1 1 d . . .
Se2 Se 0.38392(12) 1.18830(11) 0.74303(10) 0.0287(3) Uani 1 1 d . . .
Se3 Se 0.59155(12) 1.04712(13) 0.74064(12) 0.0382(4) Uani 1 1 d . . .
Se4 Se 0.14061(12) 1.07997(11) 0.63348(9) 0.0259(3) Uani 1 1 d . . .
Se5 Se 0.22216(14) 0.88430(12) 0.56901(9) 0.0313(3) Uani 1 1 d . . .
Se6 Se 0.14151(11) 1.08312(11) 0.90188(9) 0.0226(3) Uani 1 1 d . . .
Se7 Se 0.22273(13) 0.88827(12) 0.98301(9) 0.0266(3) Uani 1 1 d . . .
Br1 Br 0.02402(18) 1.32866(14) 0.45050(11) 0.0481(4) Uani 1 1 d . . .
Br2 Br 0.09227(13) 1.34114(12) 0.76166(10) 0.0355(3) Uani 1 1 d . . .
Br3 Br -0.24283(16) 1.58581(17) 0.78760(15) 0.0626(5) Uani 1 1 d . . .
Br4 Br -0.22357(18) 1.26464(17) 0.70446(16) 0.0679(5) Uani 1 1 d . . .
Br5 Br -0.3316(2) 1.5199(2) 0.5129(2) 0.0952(8) Uani 1 1 d . . .
Br11 Br 0.58521(13) 0.85158(12) 0.98322(11) 0.0375(3) Uani 1 1 d . . .
Br21 Br 0.58633(15) 0.85478(12) 0.52744(11) 0.0445(4) Uani 1 1 d . . .
Br31 Br -0.05965(12) 0.89665(13) 0.78967(11) 0.0345(3) Uani 1 1 d . . .
Br32 Br 0.0926(3) 0.62438(18) 0.98143(13) 0.0824(7) Uani 1 1 d . . .
Br33 Br 0.37939(19) 0.51104(17) 0.7947(3) 0.1006(9) Uani 1 1 d . . .

loop_
_atom_site_aniso_label
_atom_site_aniso_U_11
_atom_site_aniso_U_22
_atom_site_aniso_U_33
_atom_site_aniso_U_23
_atom_site_aniso_U_13
_atom_site_aniso_U_12
Mo1 0.0174(5) 0.0169(5) 0.0285(5) -0.0027(4) -0.0039(4) -0.0056(4)
Mo2 0.0214(5) 0.0177(5) 0.0262(5) 0.0006(4) 0.0085(4) -0.0040(4)
Mo3 0.0166(5) 0.0185(5) 0.0172(5) -0.0012(4) 0.0006(4) -0.0060(4)
Te1 0.0343(5) 0.0253(4) 0.0310(4) -0.0015(3) -0.0041(4) -0.0146(4)
Te2 0.0295(5) 0.0259(5) 0.0500(5) 0.0061(4) -0.0144(4) -0.0099(4)
Se1 0.0216(6) 0.0188(6) 0.0289(6) -0.0002(5) 0.0010(5) -0.0052(5)
Se2 0.0240(6) 0.0180(6) 0.0441(7) -0.0007(5) 0.0028(6) -0.0068(5)
Se3 0.0173(6) 0.0271(7) 0.0698(10) 0.0012(7) 0.0043(6) -0.0080(5)
Se4 0.0263(6) 0.0250(7) 0.0238(6) 0.0041(5) -0.0025(5) -0.0023(5)
Se5 0.0445(8) 0.0316(7) 0.0192(6) -0.0044(5) -0.0012(6) -0.0106(6)
Se6 0.0204(6) 0.0243(6) 0.0227(6) -0.0043(5) 0.0021(5) -0.0041(5)
Se7 0.0341(7) 0.0274(7) 0.0192(6) 0.0013(5) 0.0005(5) -0.0108(5)
Br1 0.0831(12) 0.0321(8) 0.0339(7) 0.0028(6) -0.0126(8) -0.0217(8)
Br2 0.0314(7) 0.0318(7) 0.0411(7) -0.0002(6) -0.0067(6) -0.0018(6)
Br3 0.0445(9) 0.0530(11) 0.0794(12) -0.0097(9) 0.0085(9) 0.0084(8)
Br4 0.0613(11) 0.0494(11) 0.1022(14) 0.0065(10) 0.0025(10) -0.0376(9)
Br5 0.0723(13) 0.0651(14) 0.155(2) 0.0110(14) -0.0812(15) -0.0121(11)
Br11 0.0369(7) 0.0242(7) 0.0522(8) -0.0125(6) -0.0247(6) 0.0019(6)
Br21 0.0514(9) 0.0242(7) 0.0432(8) 0.0094(6) 0.0281(7) 0.0066(6)
Br31 0.0206(6) 0.0404(8) 0.0448(8) -0.0069(6) -0.0003(6) -0.0108(6)
Br32 0.162(2) 0.0661(13) 0.0391(9) 0.0090(8) 0.0066(11) -0.0742(14)
Br33 0.0498(11) 0.0272(9) 0.226(3) -0.0146(13) -0.0201(14) -0.0054(8)

loop_
_atom_type_symbol
_atom_type_description
_atom_type_scat_dispersion_real
_atom_type_scat_dispersion_imag
_atom_type_scat_source
Se Se -0.0929 2.2259 'International Tables Vol C Tables 4.2.6.8 and 6.1.1.4'
Br Br -0.2901 2.4595 'International Tables Vol C Tables 4.2.6.8 and 6.1.1.4'
Mo Mo -1.6832 0.6857 'International Tables Vol C Tables 4.2.6.8 and 6.1.1.4'
Te Te -0.5308 1.6751 'International Tables Vol C Tables 4.2.6.8 and 6.1.1.4'

loop_
_geom_angle_atom_site_label_1
_geom_angle_atom_site_label_2
_geom_angle_atom_site_label_3
_geom_angle
_geom_angle_site_symmetry_1
_geom_angle_site_symmetry_3
_geom_angle_publ_flag
Mo3 Mo1 Mo2 60.12(3) . . ?
Se1 Mo1 Mo2 56.09(4) . . ?
Se1 Mo1 Mo3 55.81(4) . . ?
Se1 Mo1 Se2 112.33(5) . . ?
Se1 Mo1 Se3 83.74(5) . . ?
Se1 Mo1 Se6 112.13(5) . . ?
Se1 Mo1 Se7 83.97(5) . . ?
Se1 Mo1 Br11 80.26(5) . . ?
Se1 Mo1 Br11 158.88(6) . 2_677 ?
Se2 Mo1 Mo2 56.94(4) . . ?
Se2 Mo1 Mo3 97.47(5) . . ?
Se2 Mo1 Se3 53.41(4) . . ?
Se2 Mo1 Se6 84.11(5) . . ?
Se2 Mo1 Se7 136.85(6) . . ?
Se2 Mo1 Br11 133.81(6) . . ?
Se2 Mo1 Br11 82.78(5) . 2_677 ?
Se3 Mo1 Mo2 58.08(4) . . ?
Se3 Mo1 Mo3 117.74(5) . . ?
Se3 Mo1 Se7 166.85(6) . . ?
Se3 Mo1 Br11 86.43(5) . . ?
Se3 Mo1 Br11 94.83(6) . 2_677 ?
Se6 Mo1 Mo2 96.97(5) . . ?
Se6 Mo1 Mo3 56.96(4) . . ?
Se6 Mo1 Se3 137.23(6) . . ?
Se6 Mo1 Se7 52.99(4) . . ?
Se6 Mo1 Br11 134.03(6) . . ?
Se6 Mo1 Br11 83.13(5) . 2_677 ?
Se7 Mo1 Mo2 117.59(5) . . ?
Se7 Mo1 Mo3 57.80(4) . . ?
Se7 Mo1 Br11 86.92(5) . . ?
Se7 Mo1 Br11 94.95(5) . 2_677 ?
Br11 Mo1 Mo2 123.91(5) . . ?
Br11 Mo1 Mo2 139.30(5) 2_677 . ?
Br11 Mo1 Mo3 123.62(5) . . ?
Br11 Mo1 Mo3 139.65(5) 2_677 . ?
Br11 Mo1 Br11 78.62(5) . 2_677 ?
Mo1 Mo2 Mo3 59.84(3) . . ?
Se1 Mo2 Mo1 56.19(4) . . ?
Se1 Mo2 Mo3 55.73(4) . . ?
Se1 Mo2 Se2 112.51(6) . . ?
Se1 Mo2 Se3 83.68(5) . . ?
Se1 Mo2 Se4 111.59(5) . . ?
Se1 Mo2 Se5 83.74(5) . . ?
Se1 Mo2 Br21 81.22(5) . . ?
Se1 Mo2 Br21 158.93(5) . 2_676 ?
Se2 Mo2 Mo1 57.02(4) . . ?
Se2 Mo2 Mo3 97.33(4) . . ?
Se2 Mo2 Se3 53.37(5) . . ?
Se2 Mo2 Se4 84.23(5) . . ?
Se2 Mo2 Se5 137.10(6) . . ?
Se2 Mo2 Br21 132.37(6) . . ?
Se2 Mo2 Br21 82.56(5) . 2_676 ?
Se3 Mo2 Mo1 57.89(4) . . ?
Se3 Mo2 Mo3 117.28(5) . . ?
Se3 Mo2 Se5 166.58(6) . . ?
Se3 Mo2 Br21 85.57(6) . . ?
Se3 Mo2 Br21 94.96(6) . 2_676 ?
Se4 Mo2 Mo1 96.60(4) . . ?
Se4 Mo2 Mo3 56.56(4) . . ?
Se4 Mo2 Se3 137.21(6) . . ?
Se4 Mo2 Se5 53.07(5) . . ?
Se4 Mo2 Br21 134.84(6) . . ?
Se4 Mo2 Br21 83.61(5) . 2_676 ?
Se5 Mo2 Mo1 117.63(5) . . ?
Se5 Mo2 Mo3 58.15(4) . . ?
Se5 Mo2 Br21 95.08(6) . 2_676 ?
Br21 Mo2 Mo1 124.05(6) . . ?
Br21 Mo2 Mo1 139.18(6) 2_676 . ?
Br21 Mo2 Mo3 125.22(5) . . ?
Br21 Mo2 Mo3 139.79(6) 2_676 . ?
Br21 Mo2 Se5 87.90(6) . . ?
Br21 Mo2 Br21 77.72(5) . 2_676 ?
Mo1 Mo3 Mo2 60.05(3) . . ?
Mo1 Mo3 Te1 129.93(4) . . ?
Mo2 Mo3 Te1 126.78(4) . . ?
Se1 Mo3 Mo1 56.41(4) . . ?
Se1 Mo3 Mo2 56.23(4) . . ?
Se1 Mo3 Te1 85.64(4) . . ?
Se1 Mo3 Se4 112.88(5) . . ?
Se1 Mo3 Se5 84.06(5) . . ?
Se1 Mo3 Se6 113.09(5) . . ?
Se1 Mo3 Se7 84.58(5) . . ?
Se1 Mo3 Br31 150.79(6) . . ?
Se4 Mo3 Mo1 97.29(5) . . ?
Se4 Mo3 Mo2 57.36(4) . . ?
Se4 Mo3 Te1 129.37(5) . . ?
Se4 Mo3 Se5 53.33(4) . . ?
Se4 Mo3 Se6 83.36(5) . . ?
Se4 Mo3 Se7 136.41(6) . . ?
Se4 Mo3 Br31 87.25(5) . . ?
Se5 Mo3 Mo1 117.91(5) . . ?
Se5 Mo3 Mo2 58.21(4) . . ?
Se5 Mo3 Te1 84.83(4) . . ?
Se5 Mo3 Br31 92.49(5) . . ?
Se6 Mo3 Mo1 57.34(4) . . ?
Se6 Mo3 Mo2 97.17(4) . . ?
Se6 Mo3 Te1 133.90(4) . . ?
Se6 Mo3 Se5 136.46(5) . . ?
Se6 Mo3 Se7 53.25(4) . . ?
Se6 Mo3 Br31 89.23(5) . . ?
Se7 Mo3 Mo1 58.25(4) . . ?
Se7 Mo3 Mo2 117.97(5) . . ?
Se7 Mo3 Te1 89.86(4) . . ?
Se7 Mo3 Se5 167.79(6) . . ?
Se7 Mo3 Br31 95.25(5) . . ?
Br31 Mo3 Mo1 145.16(5) . . ?
Br31 Mo3 Mo2 142.69(5) . . ?
Br31 Mo3 Te1 65.16(4) . . ?
Mo3 Te1 Br31 54.83(3) . . ?
Br32 Te1 Mo3 103.64(5) . . ?
Br32 Te1 Br31 88.71(7) . . ?
Br32 Te1 Br33 93.55(10) . . ?
Br33 Te1 Mo3 107.80(5) . . ?
Br33 Te1 Br31 162.41(6) . . ?
Br1 Te2 Br1 84.91(5) . 2_586 ?
Br2 Te2 Br1 87.53(5) . . ?
Br2 Te2 Br1 95.13(5) . 2_586 ?
Br3 Te2 Br1 170.31(6) . . ?
Br3 Te2 Br1 86.18(6) . 2_586 ?
Br3 Te2 Br2 89.49(6) . . ?
Br3 Te2 Br4 94.60(7) . . ?
Br3 Te2 Br5 96.64(8) . . ?
Br4 Te2 Br1 94.24(6) . . ?
Br4 Te2 Br1 178.80(7) . 2_586 ?
Br4 Te2 Br2 83.98(6) . . ?
Br5 Te2 Br1 87.36(7) . . ?
Br5 Te2 Br1 91.29(7) . 2_586 ?
Br5 Te2 Br2 171.41(7) . . ?
Br5 Te2 Br4 89.52(8) . . ?
Mo2 Se1 Mo1 67.72(4) . . ?
Mo3 Se1 Mo1 67.78(4) . . ?
Mo3 Se1 Mo2 68.04(4) . . ?
Mo2 Se2 Mo1 66.04(4) . . ?
Se3 Se2 Mo1 64.78(5) . . ?
Se3 Se2 Mo2 64.98(5) . . ?
Mo1 Se3 Mo2 64.03(4) . . ?
Se2 Se3 Mo1 61.81(5) . . ?
Se2 Se3 Mo2 61.65(5) . . ?
Mo3 Se4 Mo2 66.08(4) . . ?
Se5 Se4 Mo2 65.15(5) . . ?
Se5 Se4 Mo3 65.48(5) . . ?
Mo3 Se5 Mo2 63.64(4) . . ?
Se4 Se5 Mo2 61.79(5) . . ?
Se4 Se5 Mo3 61.18(4) . . ?
Mo3 Se6 Mo1 65.70(4) . . ?
Se7 Se6 Mo1 64.91(5) . . ?
Se7 Se6 Mo3 64.73(5) . . ?
Mo3 Se7 Mo1 63.95(4) . . ?
Se6 Se7 Mo1 62.10(4) . . ?
Se6 Se7 Mo3 62.02(4) . . ?
Te2 Br1 Te2 95.09(5) . 2_586 ?
Mo1 Br11 Mo1 101.38(5) . 2_677 ?
Mo2 Br21 Mo2 102.28(5) . 2_676 ?
Mo3 Br31 Te1 60.01(4) . . ?

loop_
_geom_bond_atom_site_label_1
_geom_bond_atom_site_label_2
_geom_bond_distance
_geom_bond_site_symmetry_2
_geom_bond_publ_flag
Mo1 Mo2 2.7625(14) . ?
Mo1 Mo3 2.7567(13) . ?
Mo1 Se1 2.4807(15) . ?
Mo1 Se2 2.5358(16) . ?
Mo1 Se3 2.6028(15) . ?
Mo1 Se6 2.5463(14) . ?
Mo1 Se7 2.6093(14) . ?
Mo1 Br11 2.6399(16) . ?
Mo1 Br11 2.6797(16) 2_677 ?
Mo2 Mo3 2.7644(12) . ?
Mo2 Se1 2.4777(15) . ?
Mo2 Se2 2.5334(16) . ?
Mo2 Se3 2.6083(17) . ?
Mo2 Se4 2.5467(15) . ?
Mo2 Se5 2.6224(17) . ?
Mo2 Br21 2.6200(15) . ?
Mo2 Br21 2.6735(15) 2_676 ?
Mo3 Te1 2.8090(12) . ?
Mo3 Se1 2.4633(14) . ?
Mo3 Se4 2.5235(15) . ?
Mo3 Se5 2.6205(15) . ?
Mo3 Se6 2.5356(15) . ?
Mo3 Se7 2.5965(14) . ?
Mo3 Br31 2.6511(15) . ?
Te1 Br31 2.9430(16) . ?
Te1 Br32 2.4723(17) . ?
Te1 Br33 2.517(2) . ?
Te2 Br1 2.9350(18) . ?
Te2 Br1 2.9668(17) 2_586 ?
Te2 Br2 2.8886(15) . ?
Te2 Br3 2.5364(19) . ?
Te2 Br4 2.5410(17) . ?
Te2 Br5 2.538(2) . ?
Se2 Se3 2.3099(17) . ?
Se4 Se5 2.3101(18) . ?
Se6 Se7 2.3006(17) . ?
Br1 Te2 2.9668(16) 2_586 ?
Br11 Mo1 2.6797(16) 2_677 ?
Br21 Mo2 2.6735(15) 2_676 ?
